data_1559906
loop_
_publ_author_name
'Sm\'ekal, Zden\<ek'
'Maris, Thierry'
'Korabik, Maria'

_publ_section_title
;
 Structure and magnetic properties of binuclear [Cu(amppz)
 (\m-NC)Fe(CN)4NO] (amppz = 1,4-bis(3-aminopropyl) piperazine)
;
_journal_name_full 'Journal of coordination chemistry'
_journal_page_first 3167
_journal_page_last 3175
_journal_paper_doi 10.1080/00958972.2014.962524
_journal_volume 67
_journal_year 2014
_chemical_formula_moiety 'C15 H24 Cu1 Fe1 N10 O1'
_chemical_formula_sum 'C15 H24 Cu Fe N10 O'
_chemical_formula_weight 479.83
_chemical_name_systematic
;
 (\m-cyano)-tetracyano-nitrosyl-(3,3'-(piperazine-1,4-diyl)
dipropan-1-amine)-iron(ii)-copper(ii)
;
_space_group_IT_number 14
_space_group_name_Hall '-P 2ybc'
_space_group_name_H-M_alt 'P 1 21/c 1'
_symmetry_cell_setting monoclinic
_symmetry_Int_Tables_number 14
_symmetry_space_group_name_Hall '-P 2ybc'
_symmetry_space_group_name_H-M 'P 1 21/c 1'
_atom_sites_solution_primary direct
_cell_angle_alpha 90
_cell_angle_beta 95.561(2)
_cell_angle_gamma 90
_cell_formula_units_Z 4
_cell_length_a 10.5603(5)
_cell_length_b 10.7805(5)
_cell_length_c 18.3122(8)
_cell_volume 2074.95(16)
_diffrn_ambient_temperature 100
_diffrn_radiation_probe x-ray
_diffrn_radiation_wavelength 1.54178
_diffrn_reflns_av_R_equivalents 0.077
_diffrn_reflns_limit_h_max 12
_diffrn_reflns_limit_h_min -12
_diffrn_reflns_limit_k_max 13
_diffrn_reflns_limit_k_min -13
_diffrn_reflns_limit_l_max 16
_diffrn_reflns_limit_l_min -21
_diffrn_reflns_number 22712
_diffrn_reflns_theta_max 70.536
_diffrn_reflns_theta_min 4.206
_exptl_absorpt_coefficient_mu 7.107
_exptl_absorpt_correction_type multi-scan
_exptl_crystal_colour purple
_exptl_crystal_density_diffrn 1.536
_exptl_crystal_density_method 'Not Measured'
_exptl_crystal_description block
_exptl_crystal_F_000 988
_exptl_crystal_size_max 0.18
_exptl_crystal_size_mid 0.16
_exptl_crystal_size_min 0.13
_refine_diff_density_max 0.747
_refine_diff_density_min -0.558
_refine_ls_restrained_S_all 1.079
_refine_ls_R_factor_all 0.0488
_refine_ls_R_factor_gt 0.0433
_refine_ls_shift/su_max 0.000
_refine_ls_shift/su_mean 0.000
_refine_ls_weighting_scheme calc
_refine_ls_wR_factor_gt 0.1107
_refine_ls_wR_factor_ref 0.1144
_reflns_number_total 3899
_cod_data_source_file smekal1.cif
_cod_data_source_block smekal1
_cod_original_sg_symbol_H-M 'P 21/c'
_cod_original_formula_sum 'C15 H24 Cu1 Fe1 N10 O1'
_cod_database_code 1559906

loop_
_space_group_symop_id
_space_group_symop_operation_xyz
1 x,y,z
2 -x,1/2+y,1/2-z
3 -x,-y,-z
4 x,1/2-y,1/2+z

loop_
_atom_site_label
_atom_site_type_symbol
_atom_site_thermal_displace_type
_atom_site_fract_x
_atom_site_fract_y
_atom_site_fract_z
_atom_site_occupancy
_atom_site_U_iso_or_equiv
_atom_site_calc_flag
_atom_site_refinement_flags
_atom_site_disorder_assembly
_atom_site_disorder_group
Cu1 Cu Uiso 0.22177(4) 0.17260(4) 0.12771(2) 1.000 0.0500 . . . .
Fe1 Fe Uiso 0.20820(4) 0.62310(4) 0.07402(2) 1.000 0.0500 . . . .
O1 O Uiso 0.2049(2) 0.5564(2) -0.07372(12) 1.000 0.0500 . . . .
N1 N Uiso 0.3959(2) 0.1893(2) 0.18573(13) 1.000 0.0500 . . . .
N2 N Uiso 0.2009(2) 0.1092(2) 0.23192(13) 1.000 0.0500 . . . .
N3 N Uiso 0.0602(3) 0.0934(3) 0.07986(14) 1.000 0.0500 . . . .
N4 N Uiso 0.2908(3) 0.1751(2) 0.02878(14) 1.000 0.0500 . . . .
N5 N Uiso 0.1506(3) 0.3618(2) 0.12998(14) 1.000 0.0500 . . . .
N6 N Uiso -0.0702(3) 0.7151(3) 0.06447(14) 1.000 0.0500 . . . .
N7 N Uiso 0.2179(2) 0.6951(2) 0.23799(14) 1.000 0.0500 . . . .
N8 N Uiso 0.4943(3) 0.5602(3) 0.10652(13) 1.000 0.0500 . . . .
N9 N Uiso 0.2703(3) 0.8982(2) 0.04757(15) 1.000 0.0500 . . . .
N10 N Uiso 0.2050(2) 0.5829(2) -0.01312(13) 1.000 0.0500 . . . .
C1 C Uiso 0.3722(3) 0.2605(3) 0.25268(16) 1.000 0.0500 . . . .
C2 C Uiso 0.2516(3) 0.2096(3) 0.28147(16) 1.000 0.0500 . . . .
C3 C Uiso 0.2961(3) 0.0076(3) 0.23683(16) 1.000 0.0500 . . . .
C4 C Uiso 0.4187(3) 0.0578(3) 0.20778(16) 1.000 0.0500 . . . .
C5 C Uiso 0.5053(3) 0.2434(3) 0.15228(17) 1.000 0.0500 . . . .
C6 C Uiso 0.5184(3) 0.1987(3) 0.07491(18) 1.000 0.0500 . . . .
C7 C Uiso 0.4119(3) 0.2405(3) 0.01920(16) 1.000 0.0500 . . . .
C8 C Uiso 0.0750(3) 0.0670(3) 0.25213(16) 1.000 0.0500 . . . .
C9 C Uiso -0.0029(3) -0.0053(3) 0.19277(16) 1.000 0.0500 . . . .
C10 C Uiso -0.0462(3) 0.0702(3) 0.12541(16) 1.000 0.0500 . . . .
C11 C Uiso 0.1684(3) 0.4597(3) 0.10893(15) 1.000 0.0500 . . . .
C12 C Uiso 0.0318(3) 0.6760(3) 0.06896(16) 1.000 0.0500 . . . .
C13 C Uiso 0.2155(3) 0.6688(3) 0.17740(17) 1.000 0.0500 . . . .
C14 C Uiso 0.3887(3) 0.5840(3) 0.09494(15) 1.000 0.0500 . . . .
C15 C Uiso 0.2500(3) 0.7954(3) 0.05787(16) 1.000 0.0500 . . . .
H1 H Uiso 0.034(3) 0.137(3) 0.043(2) 1.000 0.0500 . . . .
H2 H Uiso 0.084(3) 0.023(3) 0.0617(18) 1.000 0.0500 . . . .
H3 H Uiso 0.229(3) 0.203(3) -0.003(2) 1.000 0.0500 . . . .
H4 H Uiso 0.300(3) 0.097(3) 0.0216(18) 1.000 0.0500 . . . .
H5 H Uiso 0.36160 0.34790 0.24090 1.000 0.0500 . . . .
H6 H Uiso 0.44380 0.25170 0.28970 1.000 0.0500 . . . .
H7 H Uiso 0.27090 0.17760 0.33080 1.000 0.0500 . . . .
H8 H Uiso 0.18900 0.27510 0.28290 1.000 0.0500 . . . .
H9 H Uiso 0.26390 -0.06270 0.20760 1.000 0.0500 . . . .
H10 H Uiso 0.31360 -0.01940 0.28730 1.000 0.0500 . . . .
H11 H Uiso 0.48930 0.05240 0.24570 1.000 0.0500 . . . .
H12 H Uiso 0.43950 0.00920 0.16600 1.000 0.0500 . . . .
H13 H Uiso 0.58270 0.22330 0.18290 1.000 0.0500 . . . .
H14 H Uiso 0.49660 0.33300 0.15160 1.000 0.0500 . . . .
H15 H Uiso 0.59850 0.22850 0.05980 1.000 0.0500 . . . .
H16 H Uiso 0.52140 0.10870 0.07500 1.000 0.0500 . . . .
H17 H Uiso 0.39940 0.32910 0.02410 1.000 0.0500 . . . .
H18 H Uiso 0.43570 0.22480 -0.02980 1.000 0.0500 . . . .
H19 H Uiso 0.02650 0.13910 0.26460 1.000 0.0500 . . . .
H20 H Uiso 0.08820 0.01550 0.29560 1.000 0.0500 . . . .
H21 H Uiso 0.04750 -0.07460 0.17820 1.000 0.0500 . . . .
H22 H Uiso -0.07720 -0.03890 0.21300 1.000 0.0500 . . . .
H23 H Uiso -0.11380 0.02620 0.09650 1.000 0.0500 . . . .
H24 H Uiso -0.08020 0.14890 0.14030 1.000 0.0500 . . . .

loop_
_atom_type_symbol
_atom_type_description
_atom_type_scat_dispersion_real
_atom_type_scat_dispersion_imag
_atom_type_scat_source
C C 0.0033 0.0016 ' International Tables Vol C Tables 4.2.6.8 and 6.1.1.4'
H H 0.0000 0.0000 ' International Tables Vol C Tables 4.2.6.8 and 6.1.1.4'
Cu Cu 0.3201 1.2651 ' International Tables Vol C Tables 4.2.6.8 and 6.1.1.4'
Fe Fe 0.3463 0.8444 ' International Tables Vol C Tables 4.2.6.8 and 6.1.1.4'
N N 0.0061 0.0033 ' International Tables Vol C Tables 4.2.6.8 and 6.1.1.4'
O O 0.0106 0.0060 ' International Tables Vol C Tables 4.2.6.8 and 6.1.1.4'

loop_
_geom_angle_atom_site_label_1
_geom_angle_atom_site_label_2
_geom_angle_atom_site_label_3
_geom_angle
_geom_angle_site_symmetry_1
_geom_angle_site_symmetry_2
_geom_angle_site_symmetry_3
_geom_angle_publ_flag
N1 Cu1 N2 73.66(9) . . . yes
N1 Cu1 N3 159.96(11) . . . yes
N1 Cu1 N4 94.62(11) . . . yes
N1 Cu1 N5 101.71(10) . . . yes
N2 Cu1 N3 95.71(10) . . . yes
N2 Cu1 N4 156.52(10) . . . yes
N2 Cu1 N5 103.02(9) . . . yes
N3 Cu1 N4 88.84(11) . . . yes
N3 Cu1 N5 97.19(12) . . . yes
N4 Cu1 N5 99.22(10) . . . yes
N10 Fe1 C11 95.49(11) . . . yes
N10 Fe1 C12 95.81(12) . . . yes
N10 Fe1 C13 178.77(12) . . . yes
N10 Fe1 C14 93.50(11) . . . yes
N10 Fe1 C15 95.03(12) . . . yes
C11 Fe1 C12 92.58(13) . . . yes
C11 Fe1 C13 84.18(13) . . . yes
C11 Fe1 C14 88.73(13) . . . yes
C11 Fe1 C15 169.47(12) . . . yes
C12 Fe1 C13 85.39(13) . . . yes
C12 Fe1 C14 170.42(12) . . . yes
C12 Fe1 C15 86.73(13) . . . yes
C13 Fe1 C14 85.30(13) . . . yes
C13 Fe1 C15 85.29(13) . . . yes
C14 Fe1 C15 90.25(13) . . . yes
Cu1 N1 C1 105.04(17) . . . yes
Cu1 N1 C4 99.86(16) . . . yes
Cu1 N1 C5 121.32(18) . . . yes
C1 N1 C4 107.7(2) . . . yes
C1 N1 C5 109.8(2) . . . yes
C4 N1 C5 112.1(2) . . . yes
Cu1 N2 C2 105.12(17) . . . yes
Cu1 N2 C3 99.70(16) . . . yes
Cu1 N2 C8 120.75(17) . . . yes
C2 N2 C3 107.5(2) . . . yes
C2 N2 C8 110.5(2) . . . yes
C3 N2 C8 112.1(2) . . . yes
Cu1 N3 C10 118.61(19) . . . yes
Cu1 N4 C7 120.17(19) . . . yes
Cu1 N5 C11 142.1(3) . . . yes
Fe1 N10 O1 178.6(2) . . . yes
N1 C1 C2 108.2(2) . . . yes
N2 C2 C1 108.4(2) . . . yes
N2 C3 C4 107.8(2) . . . yes
C10 N3 H2 109(2) . . . no
H1 N3 H2 105(3) . . . no
Cu1 N3 H1 108(2) . . . no
Cu1 N3 H2 106(2) . . . no
C10 N3 H1 110(2) . . . no
Cu1 N4 H3 107(2) . . . no
Cu1 N4 H4 100(2) . . . no
C7 N4 H3 111(2) . . . no
N1 C4 C3 108.0(2) . . . yes
C7 N4 H4 110(2) . . . no
H3 N4 H4 109(3) . . . no
N1 C5 C6 114.1(3) . . . yes
C5 C6 C7 114.0(3) . . . no
N4 C7 C6 111.8(3) . . . yes
N2 C8 C9 114.6(2) . . . yes
C8 C9 C10 114.2(3) . . . no
N3 C10 C9 111.3(3) . . . yes
Fe1 C11 N5 176.9(3) . . . yes
Fe1 C12 N6 175.4(3) . . . yes
Fe1 C13 N7 179.0(3) . . . yes
Fe1 C14 N8 179.2(3) . . . yes
Fe1 C15 N9 177.6(3) . . . yes
N1 C1 H5 110.00 . . . no
N1 C1 H6 110.00 . . . no
C2 C1 H5 110.00 . . . no
C2 C1 H6 110.00 . . . no
H5 C1 H6 108.00 . . . no
N2 C2 H7 110.00 . . . no
N2 C2 H8 110.00 . . . no
C1 C2 H7 110.00 . . . no
C1 C2 H8 110.00 . . . no
H7 C2 H8 108.00 . . . no
N2 C3 H9 110.00 . . . no
N2 C3 H10 110.00 . . . no
C4 C3 H9 110.00 . . . no
C4 C3 H10 110.00 . . . no
H9 C3 H10 108.00 . . . no
N1 C4 H11 110.00 . . . no
N1 C4 H12 110.00 . . . no
C3 C4 H11 110.00 . . . no
C3 C4 H12 110.00 . . . no
H11 C4 H12 108.00 . . . no
N1 C5 H13 109.00 . . . no
N1 C5 H14 109.00 . . . no
C6 C5 H13 109.00 . . . no
C6 C5 H14 109.00 . . . no
H13 C5 H14 108.00 . . . no
C5 C6 H15 109.00 . . . no
C5 C6 H16 109.00 . . . no
C7 C6 H15 109.00 . . . no
C7 C6 H16 109.00 . . . no
H15 C6 H16 108.00 . . . no
N4 C7 H17 109.00 . . . no
N4 C7 H18 109.00 . . . no
C6 C7 H17 109.00 . . . no
C6 C7 H18 109.00 . . . no
H17 C7 H18 108.00 . . . no
N2 C8 H19 109.00 . . . no
N2 C8 H20 109.00 . . . no
C9 C8 H19 109.00 . . . no
C9 C8 H20 109.00 . . . no
H19 C8 H20 108.00 . . . no
C8 C9 H21 109.00 . . . no
C8 C9 H22 109.00 . . . no
C10 C9 H21 109.00 . . . no
C10 C9 H22 109.00 . . . no
H21 C9 H22 108.00 . . . no
N3 C10 H23 109.00 . . . no
N3 C10 H24 109.00 . . . no
C9 C10 H23 109.00 . . . no
C9 C10 H24 109.00 . . . no
H23 C10 H24 108.00 . . . no

loop_
_geom_bond_atom_site_label_1
_geom_bond_atom_site_label_2
_geom_bond_distance
_geom_bond_site_symmetry_1
_geom_bond_site_symmetry_2
_geom_bond_publ_flag
Cu1 N1 2.041(2) . . yes
Cu1 N2 2.059(2) . . yes
Cu1 N3 2.029(3) . . yes
Cu1 N4 2.017(3) . . yes
Cu1 N5 2.176(2) . . yes
Fe1 N10 1.651(2) . . yes
Fe1 C11 1.934(3) . . yes
Fe1 C12 1.942(3) . . yes
Fe1 C13 1.951(3) . . yes
Fe1 C14 1.954(3) . . yes
Fe1 C15 1.939(3) . . yes
O1 N10 1.146(3) . . yes
N1 C1 1.488(4) . . yes
N1 C4 1.487(4) . . yes
N1 C5 1.479(4) . . yes
N2 C2 1.479(4) . . yes
N2 C3 1.484(4) . . yes
N2 C8 1.486(4) . . yes
N3 C10 1.484(4) . . yes
N4 C7 1.486(4) . . yes
N5 C11 1.145(4) . . yes
N6 C12 1.152(5) . . yes
N7 C13 1.143(4) . . yes
N8 C14 1.144(4) . . yes
N9 C15 1.148(4) . . yes
C1 C2 1.527(4) . . no
C3 C4 1.545(4) . . no
N3 H1 0.85(3) . . no
N3 H2 0.88(3) . . no
N4 H4 0.86(3) . . no
N4 H3 0.88(3) . . no
C5 C6 1.516(5) . . no
C6 C7 1.512(4) . . no
C8 C9 1.514(4) . . no
C9 C10 1.511(4) . . no
C1 H5 0.9700 . . no
C1 H6 0.9700 . . no
C2 H7 0.9700 . . no
C2 H8 0.9700 . . no
C3 H9 0.9700 . . no
C3 H10 0.9700 . . no
C4 H11 0.9700 . . no
C4 H12 0.9700 . . no
C5 H13 0.9700 . . no
C5 H14 0.9700 . . no
C6 H15 0.9700 . . no
C6 H16 0.9700 . . no
C7 H17 0.9700 . . no
C7 H18 0.9700 . . no
C8 H19 0.9700 . . no
C8 H20 0.9700 . . no
C9 H21 0.9700 . . no
C9 H22 0.9700 . . no
C10 H23 0.9700 . . no
C10 H24 0.9700 . . no

loop_
_geom_hbond_atom_site_label_D
_geom_hbond_atom_site_label_H
_geom_hbond_atom_site_label_A
_geom_hbond_distance_DH
_geom_hbond_distance_HA
_geom_hbond_distance_DA
_geom_hbond_angle_DHA
_geom_hbond_site_symmetry_A
_geom_hbond_publ_flag
N3 H1 N6 0.85(3) 2.59(3) 3.363(4) 153(3) 3_565 yes
N3 H2 N9 0.88(3) 2.42(3) 3.155(4) 142(3) 1_545 yes
N4 H3 N6 0.88(3) 2.12(3) 2.996(4) 171(3) 3_565 yes
N4 H4 N9 0.86(3) 2.22(3) 3.015(3) 153(3) 1_545 yes
C5 H13 N7 0.9700 2.4600 3.423(4) 174.00 2_645 yes
C5 H14 N8 0.9700 2.5800 3.516(5) 161.00 . yes

loop_
_geom_torsion_atom_site_label_1
_geom_torsion_atom_site_label_2
_geom_torsion_atom_site_label_3
_geom_torsion_atom_site_label_4
_geom_torsion
_geom_torsion_site_symmetry_1
_geom_torsion_site_symmetry_2
_geom_torsion_site_symmetry_3
_geom_torsion_site_symmetry_4
_geom_torsion_publ_flag
N2 Cu1 N1 C1 -52.74(17) . . . . no
N2 Cu1 N1 C4 58.72(16) . . . . no
N2 Cu1 N1 C5 -177.7(2) . . . . no
N3 Cu1 N1 C1 -112.7(3) . . . . no
N3 Cu1 N1 C4 -1.2(4) . . . . no
N3 Cu1 N1 C5 122.3(3) . . . . no
N4 Cu1 N1 C1 148.00(17) . . . . no
N4 Cu1 N1 C4 -100.54(17) . . . . no
N4 Cu1 N1 C5 23.0(2) . . . . no
N5 Cu1 N1 C1 47.57(19) . . . . no
N5 Cu1 N1 C4 159.04(16) . . . . no
N5 Cu1 N1 C5 -77.4(2) . . . . no
N1 Cu1 N2 C2 52.42(17) . . . . no
N1 Cu1 N2 C3 -58.79(16) . . . . no
N1 Cu1 N2 C8 178.1(2) . . . . no
N3 Cu1 N2 C2 -144.92(18) . . . . no
N3 Cu1 N2 C3 103.88(18) . . . . no
N3 Cu1 N2 C8 -19.2(2) . . . . no
N4 Cu1 N2 C2 114.8(3) . . . . no
N4 Cu1 N2 C3 3.6(3) . . . . no
N4 Cu1 N2 C8 -119.5(3) . . . . no
N5 Cu1 N2 C2 -46.16(19) . . . . no
N5 Cu1 N2 C3 -157.37(17) . . . . no
N5 Cu1 N2 C8 79.5(2) . . . . no
N1 Cu1 N3 C10 83.4(4) . . . . no
N2 Cu1 N3 C10 26.8(3) . . . . no
N4 Cu1 N3 C10 -176.3(2) . . . . no
N5 Cu1 N3 C10 -77.1(2) . . . . no
N1 Cu1 N4 C7 -27.6(2) . . . . no
N2 Cu1 N4 C7 -86.1(3) . . . . no
N3 Cu1 N4 C7 172.1(2) . . . . no
N5 Cu1 N4 C7 75.0(2) . . . . no
N1 Cu1 N5 C11 67.0(4) . . . . no
N2 Cu1 N5 C11 142.7(4) . . . . no
N3 Cu1 N5 C11 -119.7(4) . . . . no
N4 Cu1 N5 C11 -29.7(4) . . . . no
Cu1 N1 C1 C2 42.9(3) . . . . no
C4 N1 C1 C2 -62.9(3) . . . . no
C5 N1 C1 C2 174.8(2) . . . . no
Cu1 N1 C4 C3 -46.3(2) . . . . no
C1 N1 C4 C3 63.1(3) . . . . no
C5 N1 C4 C3 -176.1(2) . . . . no
Cu1 N1 C5 C6 -43.3(3) . . . . no
C1 N1 C5 C6 -166.1(2) . . . . no
C4 N1 C5 C6 74.3(3) . . . . no
Cu1 N2 C2 C1 -41.2(3) . . . . no
C3 N2 C2 C1 64.4(3) . . . . no
C8 N2 C2 C1 -173.0(2) . . . . no
Cu1 N2 C3 C4 45.7(2) . . . . no
C2 N2 C3 C4 -63.7(3) . . . . no
C8 N2 C3 C4 174.7(2) . . . . no
Cu1 N2 C8 C9 39.0(3) . . . . no
C2 N2 C8 C9 162.1(3) . . . . no
C3 N2 C8 C9 -78.0(3) . . . . no
Cu1 N3 C10 C9 -54.5(3) . . . . no
Cu1 N4 C7 C6 52.7(3) . . . . no
N1 C1 C2 N2 -0.8(3) . . . . no
N2 C3 C4 N1 0.0(3) . . . . no
N1 C5 C6 C7 66.8(3) . . . . no
C5 C6 C7 N4 -71.6(3) . . . . no
N2 C8 C9 C10 -66.5(3) . . . . no
C8 C9 C10 N3 75.0(3) . . . . no
